data_7216871
loop_
_publ_author_name
'Kopylovich, Maximilian N.'
'Kukushkin, Vadim Yu.'
'Guedes da Silva, M. F\'atima C.'
'Haukka, Matti'
'Fra\'usto da Silva, Jo\~ao J. R.'
'Pombeiro, Armando J. L.'

_publ_section_title
;
 Conversion of alkanenitriles to amidines and carboxylic acids mediated by
 a cobalt(II)--ketoxime system&#x200A;
;
_journal_issue 13
_journal_name_full 'Journal of the Chemical Society, Perkin Transactions 1'
_journal_page_first 1569
_journal_paper_doi 10.1039/b101337h
_journal_year 2001
_chemical_formula_sum 'C2 H7 Co0.5 N2 O5'
_chemical_formula_weight 168.56
_chemical_name_common '[Co(H2O)4(MeCN)2][NO3]'
_chemical_name_systematic
; 
 ? 
;
_space_group_IT_number 14
_symmetry_cell_setting monoclinic
_symmetry_space_group_name_Hall '-P 2ybc'
_symmetry_space_group_name_H-M 'P 1 21/c 1'
_atom_sites_solution_hydrogens geom
_atom_sites_solution_primary direct
_atom_sites_solution_secondary difmap
_audit_creation_method SHELXL-97
_cell_angle_alpha 90.00
_cell_angle_beta 117.723(9)
_cell_angle_gamma 90.00
_cell_formula_units_Z 4
_cell_length_a 7.8179(10)
_cell_length_b 12.7715(8)
_cell_length_c 7.9825(6)
_cell_measurement_temperature 293(2)
_cell_volume 705.53(13)
_computing_structure_refinement 'SHELXL-97 (Sheldrick, 1997)'
_computing_structure_solution 'SHELXS-97 (Sheldrick, 1990)'
_diffrn_ambient_temperature 293(2)
_diffrn_measured_fraction_theta_full 1.000
_diffrn_measured_fraction_theta_max 1.000
_diffrn_radiation_monochromator graphite
_diffrn_radiation_source 'fine-focus sealed tube'
_diffrn_radiation_type MoK\a
_diffrn_radiation_wavelength 0.71069
_diffrn_reflns_av_R_equivalents 0.0228
_diffrn_reflns_av_sigmaI/netI 0.0254
_diffrn_reflns_limit_h_max 0
_diffrn_reflns_limit_h_min -9
_diffrn_reflns_limit_k_max 16
_diffrn_reflns_limit_k_min 0
_diffrn_reflns_limit_l_max 10
_diffrn_reflns_limit_l_min -9
_diffrn_reflns_number 1640
_diffrn_reflns_theta_full 26.97
_diffrn_reflns_theta_max 26.97
_diffrn_reflns_theta_min 2.94
_exptl_absorpt_coefficient_mu 1.267
_exptl_crystal_density_diffrn 1.587
_exptl_crystal_density_method 'not measured'
_exptl_crystal_F_000 346
_refine_diff_density_max 0.384
_refine_diff_density_min -0.435
_refine_diff_density_rms 0.080
_refine_ls_extinction_method none
_refine_ls_goodness_of_fit_ref 1.047
_refine_ls_hydrogen_treatment mixed
_refine_ls_matrix_type full
_refine_ls_number_parameters 116
_refine_ls_number_reflns 1533
_refine_ls_number_restraints 6
_refine_ls_restrained_S_all 1.045
_refine_ls_R_factor_all 0.0755
_refine_ls_R_factor_gt 0.0459
_refine_ls_shift/su_max 0.001
_refine_ls_shift/su_mean 0.000
_refine_ls_structure_factor_coef Fsqd
_refine_ls_weighting_details 'calc w=1/[\s^2^(Fo^2^)+(0.0581P)^2^+0.4129P] where P=(Fo^2^+2Fc^2^)/3'
_refine_ls_weighting_scheme calc
_refine_ls_wR_factor_gt 0.1044
_refine_ls_wR_factor_ref 0.1240
_reflns_number_gt 1047
_reflns_number_total 1533
_reflns_threshold_expression >2sigma(I)
_cod_data_source_file b101337h.txt
_cod_data_source_block structure4
_cod_depositor_comments
;
The following automatic conversions were performed:
'_atom_site_symetry_multiplicity' tag replaced with
'_atom_site_symmetry_multiplicity'.

Automatic conversion script
Id: cif_correct_tags 1440 2010-10-19 06:21:57Z saulius 
;
_cod_original_cell_volume 705.53(11)
_cod_original_sg_symbol_H-M 'P 21/c'
_cod_original_formula_sum 'C2 H7 Co0.50 N2 O5'
_cod_database_code 7216871

loop_
_symmetry_equiv_pos_as_xyz
'x, y, z'
'x, -y+1/2, z+1/2'
'-x, -y, -z'
'-x, y-1/2, -z-1/2'

loop_
_atom_site_label
_atom_site_type_symbol
_atom_site_fract_x
_atom_site_fract_y
_atom_site_fract_z
_atom_site_U_iso_or_equiv
_atom_site_adp_type
_atom_site_occupancy
_atom_site_symmetry_multiplicity
_atom_site_calc_flag
_atom_site_refinement_flags
_atom_site_disorder_assembly
_atom_site_disorder_group
Co1 Co 0.5000 0.0000 0.5000 0.0530(2) Uani 1 2 d S . .
O1 O 0.7564(5) 0.0086(3) 0.7501(5) 0.0932(11) Uani 1 1 d D A .
H11 H 0.848(6) 0.045(4) 0.763(8) 0.125(16) Uiso 1 1 d D . .
H12 H 0.807(8) -0.032(4) 0.840(6) 0.125(16) Uiso 1 1 d D . .
N1 N 0.6216(4) 0.0844(3) 0.3525(4) 0.0625(8) Uani 1 1 d . A .
C1 C 0.7026(5) 0.1223(3) 0.2838(5) 0.0559(8) Uani 1 1 d . . .
C2 C 0.8084(7) 0.1708(4) 0.1948(8) 0.0831(14) Uani 1 1 d . A .
H2A H 0.7600 0.1449 0.0680 0.13(2) Uiso 1 1 calc R . .
H2B H 0.9432 0.1542 0.2660 0.13(2) Uiso 1 1 calc R . .
H2C H 0.7917 0.2454 0.1918 0.20(4) Uiso 1 1 calc R . .
N2 N 0.1832(5) 0.1361(3) -0.1470(5) 0.0632(8) Uani 1 1 d . . .
O3 O 0.3285(5) 0.1783(3) -0.1410(5) 0.0900(10) Uani 1 1 d . . .
O4 O 0.1473(5) 0.1509(3) -0.0128(5) 0.1028(12) Uani 1 1 d . . .
O5 O 0.0785(5) 0.0853(3) -0.2837(6) 0.1165(14) Uani 1 1 d . . .
O2A O 0.445(2) 0.1422(10) 0.588(2) 0.071(3) Uani 0.62(3) 1 d PD A 1
H21A H 0.412(11) 0.150(8) 0.671(8) 0.089(17) Uiso 0.62(3) 1 d PD A 1
H22A H 0.396(15) 0.190(6) 0.511(12) 0.089(17) Uiso 0.62(3) 1 d PD A 1
O2B O 0.367(3) 0.1337(19) 0.533(3) 0.071(3) Uani 0.38(3) 1 d PD A 2
H21B H 0.337(19) 0.153(12) 0.614(14) 0.089(17) Uiso 0.38(3) 1 d PD A 2
H22B H 0.34(2) 0.185(8) 0.464(19) 0.089(17) Uiso 0.38(3) 1 d PD A 2

loop_
_atom_site_aniso_label
_atom_site_aniso_U_11
_atom_site_aniso_U_22
_atom_site_aniso_U_33
_atom_site_aniso_U_23
_atom_site_aniso_U_13
_atom_site_aniso_U_12
Co1 0.0537(4) 0.0534(4) 0.0664(4) 0.0118(3) 0.0402(3) 0.0068(3)
O1 0.0640(18) 0.123(3) 0.088(2) 0.035(2) 0.0310(16) -0.0110(19)
N1 0.0618(18) 0.0662(19) 0.073(2) 0.0146(16) 0.0425(17) 0.0066(15)
C1 0.0557(19) 0.0529(19) 0.070(2) 0.0072(17) 0.0383(18) 0.0022(16)
C2 0.074(3) 0.085(3) 0.112(4) 0.021(3) 0.062(3) -0.004(2)
N2 0.0617(19) 0.0583(18) 0.075(2) 0.0049(17) 0.0367(17) 0.0025(16)
O3 0.088(2) 0.105(2) 0.095(2) -0.0375(18) 0.0583(19) -0.0372(19)
O4 0.115(3) 0.126(3) 0.101(2) 0.030(2) 0.077(2) 0.025(2)
O5 0.091(2) 0.123(3) 0.147(3) -0.067(3) 0.066(2) -0.039(2)
O2A 0.083(7) 0.061(3) 0.100(7) 0.017(4) 0.069(7) 0.020(5)
O2B 0.083(7) 0.061(3) 0.100(7) 0.017(4) 0.069(7) 0.020(5)

loop_
_atom_type_symbol
_atom_type_description
_atom_type_scat_dispersion_real
_atom_type_scat_dispersion_imag
_atom_type_scat_source
C C 0.0033 0.0016 'International Tables Vol C Tables 4.2.6.8 and 6.1.1.4'
H H 0.0000 0.0000 'International Tables Vol C Tables 4.2.6.8 and 6.1.1.4'
Co Co 0.3494 0.9721 'International Tables Vol C Tables 4.2.6.8 and 6.1.1.4'
O O 0.0106 0.0060 'International Tables Vol C Tables 4.2.6.8 and 6.1.1.4'
N N 0.0061 0.0033 'International Tables Vol C Tables 4.2.6.8 and 6.1.1.4'

loop_
_geom_angle_atom_site_label_1
_geom_angle_atom_site_label_2
_geom_angle_atom_site_label_3
_geom_angle
_geom_angle_site_symmetry_1
_geom_angle_site_symmetry_3
O2A Co1 O2A 180.000(2) 3_656 .
O2A Co1 O1 96.4(5) 3_656 .
O2A Co1 O1 83.6(5) . .
O2A Co1 O1 83.6(5) 3_656 3_656
O2A Co1 O1 96.4(5) . 3_656
O1 Co1 O1 180.0 . 3_656
O2A Co1 O2B 15.8(5) 3_656 3_656
O2A Co1 O2B 164.2(6) . 3_656
O1 Co1 O2B 81.3(7) . 3_656
O1 Co1 O2B 98.7(7) 3_656 3_656
O2A Co1 O2B 164.2(5) 3_656 .
O2A Co1 O2B 15.8(5) . .
O1 Co1 O2B 98.7(7) . .
O1 Co1 O2B 81.3(7) 3_656 .
O2B Co1 O2B 180.0(14) 3_656 .
O2A Co1 N1 87.7(4) 3_656 3_656
O2A Co1 N1 92.3(4) . 3_656
O1 Co1 N1 88.55(12) . 3_656
O1 Co1 N1 91.45(12) 3_656 3_656
O2B Co1 N1 91.9(6) 3_656 3_656
O2B Co1 N1 88.1(6) . 3_656
O2A Co1 N1 92.3(4) 3_656 .
O2A Co1 N1 87.7(4) . .
O1 Co1 N1 91.45(12) . .
O1 Co1 N1 88.55(12) 3_656 .
O2B Co1 N1 88.1(6) 3_656 .
O2B Co1 N1 91.9(6) . .
N1 Co1 N1 180.0 3_656 .
C1 N1 Co1 172.6(3) . .
N1 C1 C2 179.6(4) . .
O5 N2 O3 119.6(4) . .
O5 N2 O4 122.2(4) . .
O3 N2 O4 118.2(4) . .

loop_
_geom_bond_atom_site_label_1
_geom_bond_atom_site_label_2
_geom_bond_distance
_geom_bond_site_symmetry_2
Co1 O2A 2.063(13) 3_656
Co1 O2A 2.063(13) .
Co1 O1 2.072(4) .
Co1 O1 2.072(4) 3_656
Co1 O2B 2.08(2) 3_656
Co1 O2B 2.08(2) .
Co1 N1 2.120(3) 3_656
Co1 N1 2.120(3) .
N1 C1 1.121(4) .
C1 C2 1.457(5) .
N2 O5 1.205(4) .
N2 O3 1.238(4) .
N2 O4 1.242(4) .

loop_
_geom_torsion_atom_site_label_1
_geom_torsion_atom_site_label_2
_geom_torsion_atom_site_label_3
_geom_torsion_atom_site_label_4
_geom_torsion
_geom_torsion_site_symmetry_1
O2A Co1 N1 C1 -51(3) 3_656
O2A Co1 N1 C1 129(3) .
O1 Co1 N1 C1 46(3) .
O1 Co1 N1 C1 -134(3) 3_656
O2B Co1 N1 C1 -36(3) 3_656
O2B Co1 N1 C1 144(3) .
N1 Co1 N1 C1 6(100) 3_656
Co1 N1 C1 C2 24(90) .
